data_1535221
loop_
_publ_author_name
'Hermanowicz, K.'
'Maczka, M.'
'Wolcyrz, M.'
'Tomaszewski, P.E.'

_publ_section_title
;
 Crystal structure, vibrational properties and luminescence of Na Mg3
 Al(Mo O4)5 crystals doped with Cr(3+) ions
;
_journal_name_full 'Journal of Solid State Chemistry'
_journal_page_first 685
_journal_page_last 695
_journal_volume 179
_journal_year 2006
_chemical_formula_sum 'Al Mg3 Mo5 Na O20'
_chemical_name_systematic 'Na Mg3 Al Mo5 O20'
_space_group_IT_number 2
_symmetry_space_group_name_Hall '-P 1'
_symmetry_space_group_name_H-M 'P -1'
_cell_angle_alpha 87.902
_cell_angle_beta 87.648
_cell_angle_gamma 78.942
_cell_formula_units_Z 2
_cell_length_a 6.8742
_cell_length_b 6.9305
_cell_length_c 17.5753
_cell_volume 820.725
_citation_journal_id_ASTM JSSCBI
_cod_data_source_file Hermanowicz_JSSCBI_2006_923.cif
_cod_data_source_block Al1Mg3Mo5Na1O20
_cod_original_cell_volume 820.7252
_cod_original_formula_sum 'Al1 Mg3 Mo5 Na1 O20'
_cod_database_code 1535221

loop_
_symmetry_equiv_pos_as_xyz
x,y,z
-x,-y,-z

loop_
_atom_site_label
_atom_site_type_symbol
_atom_site_fract_x
_atom_site_fract_y
_atom_site_fract_z
_atom_site_occupancy
_atom_site_U_iso_or_equiv
O8 O-2 -0.8771 0.1326 0.50321 1 0.0
O14 O-2 0.2317 0.2889 0.8483 1 0.0
O6 O-2 -0.4801 0.5399 0.87633 1 0.0
O10 O-2 -0.4618 0.2865 0.73661 1 0.0
O17 O-2 0.5248 -0.0371 0.89501 1 0.0
Mg2 Mg+2 -0.77897 0.57469 0.87353 1 0.0
O9 O-2 -0.7999 0.5347 0.47824 1 0.0
Al1 Al+3 -0.75161 0.30441 0.73578 1 0.0
O1 O-2 0.1443 -0.1297 0.88108 1 0.0
O7 O-2 -0.2489 0.4669 1.01262 1 0.0
Mg3 Mg+2 -0.16777 0.91679 0.88449 1 0.0
O15 O-2 0.2055 0.1158 0.99803 1 0.0
O20 O-2 -0.4331 -0.2976 0.66764 1 0.0
O3 O-2 -0.756 0.351 0.62595 1 0.0
O2 O-2 -0.4814 0.2104 0.50644 1 0.0
O5 O-2 -0.1925 0.1208 0.61983 1 0.0
O4 O-2 -0.8191 -0.1997 0.60932 1 0.0
O11 O-2 -0.049 0.3377 0.733 1 0.0
O19 O-2 -0.1615 0.2062 0.89042 1 0.0
Na1 Na+1 -0.1099 -0.335 0.68966 1 0.0
Mo5 Mo+6 -0.67989 -0.22018 0.691804 1 0.0
O18 O-2 -0.087 0.6135 0.87524 1 0.0
Mo1 Mo+6 0.27257 0.06041 0.904285 1 0.0
Mo3 Mo+6 -0.72996 0.30873 0.527808 1 0.0
O16 O-2 -0.1568 -0.052 0.76718 1 0.0
O12 O-2 -0.7746 -0.401 0.75419 1 0.0
Mg1 Mg+2 -0.18406 0.17098 0.50704 1 0.0
Mo2 Mo+6 -0.21496 0.17547 0.715434 1 0.0
O13 O-2 -0.7127 0.0139 0.73298 1 0.0
Mo4 Mo+6 -0.24664 0.45373 0.913963 1 0.0
